data_4303323
loop_
_publ_author_name
'Kogularamanan Suntharalingam'
'Andrew J. P. White'
'Ramon Vilar'

_publ_section_title
;
Synthesis, Structural Characterization, and Quadruplex DNA Binding Studies
of Platinum(II)-Terpyridine Complexes
;
_journal_name_full 'Inorganic Chemistry'
_journal_page_first 9427
_journal_page_last 9435
_journal_paper_doi 10.1021/ic901319n
_journal_volume 48
_journal_year 2009
_chemical_formula_moiety 'C22 H24 Cl N4 O Pt, C2 H6 Cl3 O Pt S, C3 H6 O'
_chemical_formula_sum 'C27 H36 Cl4 N4 O3 Pt2 S'
_chemical_formula_weight 1028.64
_chemical_name_systematic
; 
 ? 
;
_space_group_IT_number 14
_symmetry_cell_setting monoclinic
_symmetry_space_group_name_Hall '-P 2yn'
_symmetry_space_group_name_H-M 'P 1 21/n 1'
_atom_sites_solution_hydrogens geom
_atom_sites_solution_primary direct
_atom_sites_solution_secondary difmap
_audit_creation_method SHELXL-97
_cell_angle_alpha 90.00
_cell_angle_beta 91.323(2)
_cell_angle_gamma 90.00
_cell_formula_units_Z 4
_cell_length_a 7.2194(2)
_cell_length_b 18.4980(5)
_cell_length_c 24.3290(8)
_cell_measurement_reflns_used 9118
_cell_measurement_temperature 173(2)
_cell_measurement_theta_max 62.7718
_cell_measurement_theta_min 1.8142
_cell_volume 3248.14(16)
_computing_cell_refinement 'CrysAlis RED, Oxford Diffraction Ltd'
_computing_data_collection 'CrysAlis CCD, Oxford Diffraction Ltd'
_computing_data_reduction 'CrysAlis RED, Oxford Diffraction Ltd'
_computing_molecular_graphics 'Bruker SHELXTL'
_computing_publication_material 'Bruker SHELXTL'
_computing_structure_refinement 'SHELXL-97 (Sheldrick, 1997)'
_computing_structure_solution 'SHELXS-97 (Sheldrick, 1990)'
_diffrn_ambient_temperature 173(2)
_diffrn_detector_area_resol_mean 8.2556
_diffrn_measured_fraction_theta_full 0.985
_diffrn_measured_fraction_theta_max 0.970
_diffrn_measurement_device_type 'OD Xcalibur PX Ultra'
_diffrn_measurement_method 'phi and omega scans'
_diffrn_radiation_monochromator graphite
_diffrn_radiation_source 'Enhance Ultra (Cu) X-ray Source'
_diffrn_radiation_type CuK\a
_diffrn_radiation_wavelength 1.54184
_diffrn_reflns_av_R_equivalents 0.0420
_diffrn_reflns_av_sigmaI/netI 0.0390
_diffrn_reflns_limit_h_max 6
_diffrn_reflns_limit_h_min -8
_diffrn_reflns_limit_k_max 21
_diffrn_reflns_limit_k_min -19
_diffrn_reflns_limit_l_max 27
_diffrn_reflns_limit_l_min -27
_diffrn_reflns_number 16922
_diffrn_reflns_theta_full 61.50
_diffrn_reflns_theta_max 62.92
_diffrn_reflns_theta_min 3.00
_diffrn_standards_number 0
_exptl_absorpt_coefficient_mu 19.800
_exptl_absorpt_correction_T_max 1.00000
_exptl_absorpt_correction_T_min 0.43743
_exptl_absorpt_correction_type multi-scan
_exptl_absorpt_process_details
; 
CrysAlis RED, Oxford Diffraction Ltd., 
Version 1.171.32.5 (release 08-05-2007 CrysAlis171 .NET) 
(compiled May  8 2007,13:10:02) 
Empirical absorption correction using spherical harmonics, 
implemented in SCALE3 ABSPACK scaling algorithm. 
;
_exptl_crystal_colour 'Pale yellow'
_exptl_crystal_density_diffrn 2.103
_exptl_crystal_density_method 'not measured'
_exptl_crystal_description needles
_exptl_crystal_F_000 1960
_exptl_crystal_size_max 0.24
_exptl_crystal_size_mid 0.01
_exptl_crystal_size_min 0.01
_refine_diff_density_max 1.569
_refine_diff_density_min -0.701
_refine_diff_density_rms 0.141
_refine_ls_extinction_method none
_refine_ls_goodness_of_fit_ref 0.954
_refine_ls_hydrogen_treatment constr
_refine_ls_matrix_type full
_refine_ls_number_parameters 372
_refine_ls_number_reflns 5082
_refine_ls_number_restraints 0
_refine_ls_restrained_S_all 0.954
_refine_ls_R_factor_all 0.0431
_refine_ls_R_factor_gt 0.0299
_refine_ls_shift/su_max 0.001
_refine_ls_shift/su_mean 0.000
_refine_ls_structure_factor_coef Fsqd
_refine_ls_weighting_details 'calc w=1/[\s^2^(Fo^2^)+(0.0453P)^2^+0.0000P] where P=(Fo^2^+2Fc^2^)/3'
_refine_ls_weighting_scheme calc
_refine_ls_wR_factor_gt 0.0685
_refine_ls_wR_factor_ref 0.0717
_reflns_number_gt 3988
_reflns_number_total 5082
_reflns_threshold_expression >2sigma(I)
_cod_data_source_file ic901319n_si_002_1.cif
_cod_data_source_block Compound_1
_cod_depositor_comments
;
The following automatic conversions were performed:
'_symmetry_cell_setting' value 'Monoclinic' changed to 'monoclinic'
according to '/home/saulius/struct/CIF-dictionaries/cif_core.dic'
dictionary named 'cif_core.dic' version 2.4.1 from 2010-06-29.

Automatic conversion script
Id: cif_fix_enum 1527 2010-12-29 10:47:43Z saulius 
;
_cod_database_code 4303323

loop_
_symmetry_equiv_pos_as_xyz
'x, y, z'
'-x+1/2, y+1/2, -z+1/2'
'-x, -y, -z'
'x-1/2, -y-1/2, z-1/2'

loop_
_atom_site_label
_atom_site_type_symbol
_atom_site_fract_x
_atom_site_fract_y
_atom_site_fract_z
_atom_site_U_iso_or_equiv
_atom_site_adp_type
_atom_site_occupancy
_atom_site_symmetry_multiplicity
_atom_site_calc_flag
_atom_site_refinement_flags
_atom_site_disorder_assembly
_atom_site_disorder_group
Pt1 Pt 0.27091(3) 0.476629(15) 0.551290(10) 0.03477(10) Uani 1 1 d . . .
Cl1 Cl 0.3166(2) 0.45289(10) 0.64364(6) 0.0503(4) Uani 1 1 d . . .
N1 N 0.2371(7) 0.4972(3) 0.47344(19) 0.0313(12) Uani 1 1 d . . .
C2 C 0.2220(8) 0.5650(4) 0.4568(2) 0.0353(15) Uani 1 1 d . . .
C3 C 0.1934(8) 0.5818(4) 0.4018(2) 0.0387(16) Uani 1 1 d . . .
H3A H 0.1831 0.6305 0.3898 0.046 Uiso 1 1 calc R . .
C4 C 0.1803(9) 0.5242(4) 0.3648(2) 0.0370(15) Uani 1 1 d . . .
C5 C 0.1952(8) 0.4526(3) 0.3832(2) 0.0352(15) Uani 1 1 d . . .
H5A H 0.1854 0.4135 0.3580 0.042 Uiso 1 1 calc R . .
C6 C 0.2243(8) 0.4401(4) 0.4383(2) 0.0346(15) Uani 1 1 d . . .
C7 C 0.2434(8) 0.6171(4) 0.5036(2) 0.0382(16) Uani 1 1 d . . .
N8 N 0.2682(6) 0.5850(3) 0.55415(19) 0.0375(13) Uani 1 1 d . . .
C9 C 0.2884(9) 0.6277(4) 0.5982(3) 0.0443(17) Uani 1 1 d . . .
H9A H 0.3052 0.6060 0.6333 0.053 Uiso 1 1 calc R . .
C10 C 0.2858(9) 0.7009(4) 0.5945(3) 0.0478(18) Uani 1 1 d . . .
H10A H 0.2981 0.7294 0.6269 0.057 Uiso 1 1 calc R . .
C11 C 0.2653(9) 0.7339(4) 0.5440(3) 0.0503(19) Uani 1 1 d . . .
H11A H 0.2678 0.7851 0.5410 0.060 Uiso 1 1 calc R . .
C12 C 0.2410(9) 0.6913(4) 0.4977(3) 0.0398(16) Uani 1 1 d . . .
H12A H 0.2230 0.7127 0.4625 0.048 Uiso 1 1 calc R . .
C13 C 0.2402(8) 0.3694(4) 0.4662(2) 0.0356(15) Uani 1 1 d . . .
N14 N 0.2603(6) 0.3743(3) 0.5232(2) 0.0345(12) Uani 1 1 d . . .
C15 C 0.2707(8) 0.3133(4) 0.5523(3) 0.0412(16) Uani 1 1 d . . .
H15A H 0.2813 0.3162 0.5912 0.049 Uiso 1 1 calc R . .
C16 C 0.2665(9) 0.2462(4) 0.5279(3) 0.0472(17) Uani 1 1 d . . .
H16A H 0.2734 0.2037 0.5498 0.057 Uiso 1 1 calc R . .
C17 C 0.2523(9) 0.2410(4) 0.4720(3) 0.0432(16) Uani 1 1 d . . .
H17A H 0.2535 0.1950 0.4546 0.052 Uiso 1 1 calc R . .
C18 C 0.2362(9) 0.3036(4) 0.4408(3) 0.0397(16) Uani 1 1 d . . .
H18A H 0.2224 0.3007 0.4020 0.048 Uiso 1 1 calc R . .
O19 O 0.1513(6) 0.5325(2) 0.31076(16) 0.0410(11) Uani 1 1 d . . .
C20 C 0.1335(10) 0.6050(4) 0.2890(3) 0.0446(17) Uani 1 1 d . . .
H20A H 0.2384 0.6350 0.3026 0.054 Uiso 1 1 calc R . .
H20B H 0.0172 0.6271 0.3018 0.054 Uiso 1 1 calc R . .
C21 C 0.1318(9) 0.6028(4) 0.2275(3) 0.0432(17) Uani 1 1 d . . .
H21A H 0.0567 0.5611 0.2147 0.052 Uiso 1 1 calc R . .
H21B H 0.0723 0.6473 0.2130 0.052 Uiso 1 1 calc R . .
N22 N 0.3191(7) 0.5968(3) 0.2054(2) 0.0430(14) Uani 1 1 d . . .
C23 C 0.3221(10) 0.6215(4) 0.1484(3) 0.057(2) Uani 1 1 d . . .
H23A H 0.2665 0.6703 0.1456 0.068 Uiso 1 1 calc R . .
H23B H 0.2473 0.5884 0.1249 0.068 Uiso 1 1 calc R . .
C24 C 0.5161(11) 0.6238(5) 0.1285(3) 0.068(2) Uani 1 1 d . . .
H24A H 0.5870 0.6605 0.1498 0.081 Uiso 1 1 calc R . .
H24B H 0.5143 0.6387 0.0894 0.081 Uiso 1 1 calc R . .
C25 C 0.6131(12) 0.5514(5) 0.1341(3) 0.075(3) Uani 1 1 d . . .
H25A H 0.5568 0.5165 0.1077 0.090 Uiso 1 1 calc R . .
H25B H 0.7456 0.5569 0.1253 0.090 Uiso 1 1 calc R . .
C26 C 0.5964(12) 0.5235(5) 0.1912(4) 0.081(3) Uani 1 1 d . . .
H26A H 0.6723 0.5537 0.2166 0.097 Uiso 1 1 calc R . .
H26B H 0.6449 0.4735 0.1930 0.097 Uiso 1 1 calc R . .
C27 C 0.3947(11) 0.5241(4) 0.2094(3) 0.058(2) Uani 1 1 d . . .
H27A H 0.3200 0.4909 0.1859 0.070 Uiso 1 1 calc R . .
H27B H 0.3885 0.5068 0.2479 0.070 Uiso 1 1 calc R . .
Pt2 Pt 0.21718(4) 0.798466(15) 0.293476(11) 0.03640(10) Uani 1 1 d . . .
Cl2 Cl -0.0412(2) 0.79807(12) 0.34878(7) 0.0644(6) Uani 1 1 d . . .
Cl3 Cl 0.3896(2) 0.77198(10) 0.37135(6) 0.0520(4) Uani 1 1 d . . .
Cl4 Cl 0.0404(2) 0.82365(13) 0.21626(7) 0.0631(6) Uani 1 1 d . . .
S30 S 0.4684(2) 0.80147(8) 0.24392(6) 0.0351(4) Uani 1 1 d . . .
O30 O 0.4513(6) 0.8045(2) 0.18378(17) 0.0433(11) Uani 1 1 d . . .
C31 C 0.5950(9) 0.8778(4) 0.2651(3) 0.0481(18) Uani 1 1 d . . .
H31A H 0.7087 0.8811 0.2440 0.072 Uiso 1 1 calc R . .
H31B H 0.6271 0.8737 0.3043 0.072 Uiso 1 1 calc R . .
H31C H 0.5200 0.9213 0.2588 0.072 Uiso 1 1 calc R . .
C32 C 0.6154(9) 0.7280(4) 0.2611(3) 0.0447(17) Uani 1 1 d . . .
H32A H 0.7265 0.7301 0.2388 0.067 Uiso 1 1 calc R . .
H32B H 0.5498 0.6825 0.2539 0.067 Uiso 1 1 calc R . .
H32C H 0.6513 0.7308 0.3001 0.067 Uiso 1 1 calc R . .
O40 O 0.4731(10) 0.8918(4) 0.5125(3) 0.104(2) Uani 1 1 d . . .
C40 C 0.3971(18) 0.9173(5) 0.4710(4) 0.090(3) Uani 1 1 d . . .
C41 C 0.1921(15) 0.9220(7) 0.4652(5) 0.113(4) Uani 1 1 d . . .
H41A H 0.1353 0.9010 0.4977 0.169 Uiso 1 1 calc R . .
H41B H 0.1505 0.8953 0.4323 0.169 Uiso 1 1 calc R . .
H41C H 0.1551 0.9728 0.4616 0.169 Uiso 1 1 calc R . .
C42 C 0.5096(17) 0.9443(5) 0.4256(4) 0.111(4) Uani 1 1 d . . .
H42A H 0.6395 0.9310 0.4322 0.167 Uiso 1 1 calc R . .
H42B H 0.4989 0.9971 0.4235 0.167 Uiso 1 1 calc R . .
H42C H 0.4650 0.9230 0.3908 0.167 Uiso 1 1 calc R . .

loop_
_atom_site_aniso_label
_atom_site_aniso_U_11
_atom_site_aniso_U_22
_atom_site_aniso_U_33
_atom_site_aniso_U_23
_atom_site_aniso_U_13
_atom_site_aniso_U_12
Pt1 0.03173(16) 0.05266(19) 0.01988(14) -0.00034(12) -0.00019(10) -0.00241(12)
Cl1 0.0588(11) 0.0693(12) 0.0227(8) 0.0018(8) -0.0033(7) -0.0034(9)
N1 0.038(3) 0.040(3) 0.016(2) 0.007(2) 0.001(2) 0.001(2)
C2 0.033(3) 0.046(4) 0.026(3) -0.002(3) 0.003(3) -0.001(3)
C3 0.043(4) 0.046(4) 0.028(3) 0.004(3) 0.008(3) -0.003(3)
C4 0.039(4) 0.050(4) 0.022(3) 0.004(3) 0.004(3) -0.005(3)
C5 0.038(4) 0.043(4) 0.025(3) -0.003(3) 0.001(3) -0.003(3)
C6 0.036(4) 0.049(4) 0.019(3) -0.003(3) -0.001(3) -0.005(3)
C7 0.029(3) 0.061(5) 0.025(3) -0.006(3) 0.006(3) -0.005(3)
N8 0.035(3) 0.060(4) 0.018(3) -0.002(3) 0.004(2) -0.003(3)
C9 0.048(4) 0.059(5) 0.026(4) -0.005(3) 0.003(3) -0.004(3)
C10 0.050(4) 0.060(5) 0.033(4) -0.017(4) 0.002(3) -0.002(4)
C11 0.053(4) 0.052(5) 0.047(5) -0.010(4) 0.011(4) -0.001(4)
C12 0.045(4) 0.046(4) 0.029(4) -0.004(3) 0.009(3) -0.001(3)
C13 0.034(4) 0.052(4) 0.021(3) 0.003(3) 0.002(3) -0.001(3)
N14 0.027(3) 0.051(3) 0.025(3) 0.006(3) 0.000(2) 0.001(2)
C15 0.039(4) 0.062(5) 0.023(3) 0.004(3) -0.003(3) 0.009(3)
C16 0.051(4) 0.050(5) 0.041(4) 0.008(4) -0.003(3) 0.005(3)
C17 0.056(4) 0.044(4) 0.029(3) 0.000(3) -0.002(3) 0.002(3)
C18 0.045(4) 0.049(4) 0.025(3) -0.003(3) 0.000(3) 0.000(3)
O19 0.059(3) 0.044(3) 0.020(2) 0.0037(19) 0.001(2) -0.003(2)
C20 0.059(4) 0.045(4) 0.031(4) 0.002(3) 0.009(3) -0.004(3)
C21 0.051(4) 0.048(4) 0.030(4) 0.006(3) 0.000(3) 0.002(3)
N22 0.051(3) 0.051(4) 0.027(3) 0.007(3) 0.005(3) 0.008(3)
C23 0.073(5) 0.065(5) 0.033(4) 0.011(4) 0.010(4) 0.009(4)
C24 0.084(6) 0.073(6) 0.048(5) 0.003(4) 0.024(5) 0.001(5)
C25 0.069(6) 0.095(7) 0.062(6) -0.013(5) 0.015(5) 0.002(5)
C26 0.070(6) 0.103(8) 0.069(6) 0.015(5) 0.012(5) 0.040(5)
C27 0.074(5) 0.056(5) 0.045(4) 0.012(4) 0.010(4) 0.018(4)
Pt2 0.03598(17) 0.04908(18) 0.02403(15) 0.00434(12) -0.00193(11) -0.00321(12)
Cl2 0.0396(10) 0.1174(17) 0.0363(10) 0.0070(10) 0.0055(8) -0.0091(10)
Cl3 0.0529(10) 0.0754(12) 0.0274(8) 0.0088(8) -0.0071(7) 0.0000(9)
Cl4 0.0383(10) 0.1177(17) 0.0330(9) 0.0147(10) -0.0058(7) 0.0026(10)
S30 0.0345(9) 0.0439(9) 0.0270(8) 0.0019(7) -0.0011(7) 0.0003(7)
O30 0.043(3) 0.063(3) 0.024(2) 0.005(2) 0.003(2) 0.001(2)
C31 0.050(4) 0.048(4) 0.046(4) -0.003(3) 0.006(3) -0.002(3)
C32 0.045(4) 0.047(4) 0.041(4) 0.002(3) -0.001(3) 0.005(3)
O40 0.136(6) 0.081(5) 0.096(6) -0.002(4) -0.011(5) 0.027(4)
C40 0.151(11) 0.058(6) 0.062(6) 0.002(5) 0.015(7) 0.012(6)
C41 0.111(9) 0.134(10) 0.094(8) 0.024(8) 0.011(7) 0.043(8)
C42 0.158(11) 0.075(7) 0.102(9) -0.001(6) 0.039(8) -0.006(7)

loop_
_atom_type_symbol
_atom_type_description
_atom_type_scat_dispersion_real
_atom_type_scat_dispersion_imag
_atom_type_scat_source
C C 0.0181 0.0091 'International Tables Vol C Tables 4.2.6.8 and 6.1.1.4'
H H 0.0000 0.0000 'International Tables Vol C Tables 4.2.6.8 and 6.1.1.4'
N N 0.0311 0.0180 'International Tables Vol C Tables 4.2.6.8 and 6.1.1.4'
O O 0.0492 0.0322 'International Tables Vol C Tables 4.2.6.8 and 6.1.1.4'
S S 0.3331 0.5567 'International Tables Vol C Tables 4.2.6.8 and 6.1.1.4'
Cl Cl 0.3639 0.7018 'International Tables Vol C Tables 4.2.6.8 and 6.1.1.4'
Pt Pt -4.5932 6.9264 'International Tables Vol C Tables 4.2.6.8 and 6.1.1.4'

loop_
_geom_angle_atom_site_label_1
_geom_angle_atom_site_label_2
_geom_angle_atom_site_label_3
_geom_angle
_geom_angle_site_symmetry_1
_geom_angle_site_symmetry_3
_geom_angle_publ_flag
N1 Pt1 N8 80.6(2) . . ?
N1 Pt1 N14 81.4(2) . . ?
N8 Pt1 N14 162.0(2) . . ?
N1 Pt1 Cl1 178.94(15) . . ?
N8 Pt1 Cl1 99.08(14) . . ?
N14 Pt1 Cl1 98.90(15) . . ?
C2 N1 C6 122.7(5) . . ?
C2 N1 Pt1 119.4(4) . . ?
C6 N1 Pt1 117.8(4) . . ?
N1 C2 C3 121.2(6) . . ?
N1 C2 C7 111.8(5) . . ?
C3 C2 C7 127.0(6) . . ?
C2 C3 C4 117.3(6) . . ?
O19 C4 C3 123.6(6) . . ?
O19 C4 C5 115.6(6) . . ?
C3 C4 C5 120.7(6) . . ?
C6 C5 C4 118.7(6) . . ?
N1 C6 C5 119.4(6) . . ?
N1 C6 C13 113.2(5) . . ?
C5 C6 C13 127.4(6) . . ?
N8 C7 C12 121.6(6) . . ?
N8 C7 C2 114.4(6) . . ?
C12 C7 C2 124.0(6) . . ?
C9 N8 C7 118.2(6) . . ?
C9 N8 Pt1 128.1(5) . . ?
C7 N8 Pt1 113.7(4) . . ?
N8 C9 C10 122.4(7) . . ?
C9 C10 C11 120.1(7) . . ?
C10 C11 C12 118.9(7) . . ?
C7 C12 C11 118.7(6) . . ?
C18 C13 N14 120.6(6) . . ?
C18 C13 C6 125.5(6) . . ?
N14 C13 C6 113.9(5) . . ?
C15 N14 C13 118.4(6) . . ?
C15 N14 Pt1 128.0(4) . . ?
C13 N14 Pt1 113.6(4) . . ?
N14 C15 C16 122.3(6) . . ?
C17 C16 C15 119.6(7) . . ?
C16 C17 C18 119.3(7) . . ?
C13 C18 C17 119.7(6) . . ?
C4 O19 C20 118.5(5) . . ?
O19 C20 C21 109.9(5) . . ?
N22 C21 C20 112.4(6) . . ?
C27 N22 C23 109.8(5) . . ?
C27 N22 C21 113.1(5) . . ?
C23 N22 C21 111.0(5) . . ?
N22 C23 C24 110.6(6) . . ?
C23 C24 C25 112.4(7) . . ?
C26 C25 C24 110.0(7) . . ?
C25 C26 C27 111.5(7) . . ?
N22 C27 C26 110.2(6) . . ?
S30 Pt2 Cl4 89.78(6) . . ?
S30 Pt2 Cl3 91.11(6) . . ?
Cl4 Pt2 Cl3 178.93(7) . . ?
S30 Pt2 Cl2 177.51(7) . . ?
Cl4 Pt2 Cl2 92.06(6) . . ?
Cl3 Pt2 Cl2 87.07(6) . . ?
O30 S30 C31 107.1(3) . . ?
O30 S30 C32 107.6(3) . . ?
C31 S30 C32 104.1(3) . . ?
O30 S30 Pt2 119.71(19) . . ?
C31 S30 Pt2 106.8(2) . . ?
C32 S30 Pt2 110.4(2) . . ?
O40 C40 C42 120.1(12) . . ?
O40 C40 C41 121.7(10) . . ?
C42 C40 C41 118.2(11) . . ?

loop_
_geom_bond_atom_site_label_1
_geom_bond_atom_site_label_2
_geom_bond_distance
_geom_bond_site_symmetry_2
_geom_bond_publ_flag
Pt1 N1 1.942(5) . ?
Pt1 N8 2.007(6) . ?
Pt1 N14 2.013(5) . ?
Pt1 Cl1 2.3056(15) . ?
N1 C2 1.323(8) . ?
N1 C6 1.360(8) . ?
C2 C3 1.384(8) . ?
C2 C7 1.497(9) . ?
C3 C4 1.397(9) . ?
C4 O19 1.335(7) . ?
C4 C5 1.402(9) . ?
C5 C6 1.371(8) . ?
C6 C13 1.478(9) . ?
C7 N8 1.372(8) . ?
C7 C12 1.381(9) . ?
N8 C9 1.335(8) . ?
C9 C10 1.357(9) . ?
C10 C11 1.377(10) . ?
C11 C12 1.384(9) . ?
C13 C18 1.364(9) . ?
C13 N14 1.395(8) . ?
N14 C15 1.333(8) . ?
C15 C16 1.376(9) . ?
C16 C17 1.364(9) . ?
C17 C18 1.388(9) . ?
O19 C20 1.445(7) . ?
C20 C21 1.496(8) . ?
C21 N22 1.471(8) . ?
N22 C27 1.455(8) . ?
N22 C23 1.461(8) . ?
C23 C24 1.492(10) . ?
C24 C25 1.516(11) . ?
C25 C26 1.489(11) . ?
C26 C27 1.532(11) . ?
Pt2 S30 2.2017(15) . ?
Pt2 Cl4 2.2943(17) . ?
Pt2 Cl3 2.2957(16) . ?
Pt2 Cl2 2.3248(17) . ?
S30 O30 1.466(4) . ?
S30 C31 1.753(7) . ?
S30 C32 1.768(7) . ?
O40 C40 1.231(12) . ?
C40 C42 1.474(13) . ?
C40 C41 1.486(15) . ?
